data_7715116
loop_
_publ_author_name
'Heczko, Micha&#x142;'
'Nowicka, Beata'

_publ_section_title
;
 Switching of magnetic properties by topotactic reaction in a 1D
 CN-bridged Ni(II)-Nb(IV) system.
;
_journal_issue 13
_journal_name_full 'Dalton transactions (Cambridge, England : 2003)'
_journal_page_first 5788
_journal_page_last 5795
_journal_paper_doi 10.1039/d3dt03891b
_journal_volume 53
_journal_year 2024
_chemical_formula_sum 'C18 H36 Li2 N12 Nb Ni O6'
_chemical_formula_weight 682.09
_space_group_crystal_system monoclinic
_space_group_IT_number 13
_space_group_name_Hall '-P 2yac'
_space_group_name_H-M_alt 'P 1 2/n 1'
_atom_sites_solution_hydrogens mixed
_audit_creation_method SHELXL-2018/3
_audit_update_record
;
2023-07-07 deposited with the CCDC.	2024-01-22 downloaded from the CCDC.
;
_cell_angle_alpha 90
_cell_angle_beta 105.385(2)
_cell_angle_gamma 90
_cell_formula_units_Z 2
_cell_length_a 10.2590(8)
_cell_length_b 9.6405(7)
_cell_length_c 15.8896(12)
_cell_measurement_reflns_used 9941
_cell_measurement_temperature 100(2)
_cell_measurement_theta_max 28.31
_cell_measurement_theta_min 2.50
_cell_volume 1515.2(2)
_computing_structure_refinement 'SHELXL-2018/3 (Sheldrick, 2018)'
_computing_structure_solution 'SHELXT 2018/2 (Sheldrick, 2018)'
_diffrn_ambient_temperature 100(2)
_diffrn_measured_fraction_theta_full 0.999
_diffrn_measured_fraction_theta_max 0.999
_diffrn_measurement_device_type 'Bruker APEX-II CCD'
_diffrn_measurement_method '\f and \w scans'
_diffrn_radiation_type MoK\a
_diffrn_radiation_wavelength 0.71073
_diffrn_reflns_av_R_equivalents 0.0297
_diffrn_reflns_av_unetI/netI 0.0211
_diffrn_reflns_Laue_measured_fraction_full 0.999
_diffrn_reflns_Laue_measured_fraction_max 0.999
_diffrn_reflns_limit_h_max 13
_diffrn_reflns_limit_h_min -13
_diffrn_reflns_limit_k_max 12
_diffrn_reflns_limit_k_min -12
_diffrn_reflns_limit_l_max 20
_diffrn_reflns_limit_l_min -20
_diffrn_reflns_number 21012
_diffrn_reflns_point_group_measured_fraction_full 0.999
_diffrn_reflns_point_group_measured_fraction_max 0.999
_diffrn_reflns_theta_full 25.242
_diffrn_reflns_theta_max 27.483
_diffrn_reflns_theta_min 2.496
_exptl_absorpt_coefficient_mu 1.051
_exptl_absorpt_correction_T_max 0.7457
_exptl_absorpt_correction_T_min 0.6891
_exptl_absorpt_correction_type multi-scan
_exptl_absorpt_process_details SADABS
_exptl_crystal_colour yellow
_exptl_crystal_density_diffrn 1.495
_exptl_crystal_description plate
_exptl_crystal_F_000 702
_exptl_crystal_size_max 0.170
_exptl_crystal_size_mid 0.070
_exptl_crystal_size_min 0.030
_refine_diff_density_max 0.816
_refine_diff_density_min -0.765
_refine_diff_density_rms 0.076
_refine_ls_extinction_method none
_refine_ls_goodness_of_fit_ref 1.205
_refine_ls_hydrogen_treatment mixed
_refine_ls_matrix_type full
_refine_ls_number_parameters 201
_refine_ls_number_reflns 3483
_refine_ls_number_restraints 0
_refine_ls_restrained_S_all 1.205
_refine_ls_R_factor_all 0.0322
_refine_ls_R_factor_gt 0.0293
_refine_ls_shift/su_max 0.001
_refine_ls_shift/su_mean 0.000
_refine_ls_structure_factor_coef Fsqd
_refine_ls_weighting_details 'w=1/[\s^2^(Fo^2^)+(0.0112P)^2^+2.0605P] where P=(Fo^2^+2Fc^2^)/3'
_refine_ls_weighting_scheme calc
_refine_ls_wR_factor_gt 0.0569
_refine_ls_wR_factor_ref 0.0578
_reflns_Friedel_coverage 0.000
_reflns_number_gt 3293
_reflns_number_total 3483
_reflns_threshold_expression 'I > 2\s(I)'
_cod_data_source_file d3dt03891b2.cif
_cod_data_source_block 1_straight_chain_NiNb
_cod_depositor_comments 'Adding full bibliography for 7715116--7715117.cif.'
_cod_original_sg_symbol_H-M 'P 2/n'
_cod_database_code 7715116
_shelx_shelxl_version_number 2018/3
_shelx_space_group_comment
;
The symmetry employed for this shelxl refinement is uniquely defined
by the following loop, which should always be used as a source of
symmetry information in preference to the above space-group names.
They are only intended as comments.
;
_shelx_estimated_absorpt_t_min 0.842
_shelx_estimated_absorpt_t_max 0.969

loop_
_space_group_symop_operation_xyz
'x, y, z'
'-x+1/2, y, -z+1/2'
'-x, -y, -z'
'x-1/2, -y, z-1/2'

loop_
_atom_site_label
_atom_site_type_symbol
_atom_site_fract_x
_atom_site_fract_y
_atom_site_fract_z
_atom_site_U_iso_or_equiv
_atom_site_adp_type
_atom_site_occupancy
_atom_site_site_symmetry_order
_atom_site_calc_flag
_atom_site_refinement_flags_posn
_atom_site_refinement_flags_adp
_atom_site_refinement_flags_occupancy
_atom_site_disorder_assembly
_atom_site_disorder_group
Nb1 Nb 0.250000 0.63036(2) 0.250000 0.00491(6) Uani 1 2 d S T P . .
Ni1 Ni 0.000000 0.500000 0.500000 0.00764(8) Uani 1 2 d S . P . .
C1 C 0.1199(2) 0.5586(2) 0.33560(13) 0.0097(4) Uani 1 1 d . . . . .
C2 C 0.3537(2) 0.7102(2) 0.38455(13) 0.0098(4) Uani 1 1 d . . . . .
C3 C 0.6341(2) 0.5546(2) 0.68053(12) 0.0097(4) Uani 1 1 d . . . . .
C4 C 0.3813(2) 0.8113(2) 0.23557(12) 0.0111(4) Uani 1 1 d . . . . .
C11 C -0.2608(2) 0.5577(2) 0.36505(14) 0.0177(4) Uani 1 1 d . . . . .
H11A H -0.354678 0.528973 0.336227 0.021 Uiso 1 1 calc R U . . .
H11B H -0.210423 0.561682 0.319898 0.021 Uiso 1 1 calc R U . . .
C12 C -0.1904(2) 0.3141(2) 0.39342(14) 0.0181(5) Uani 1 1 d . . . . .
H12A H -0.153727 0.321529 0.341894 0.022 Uiso 1 1 calc R U . . .
H12B H -0.281880 0.272883 0.374468 0.022 Uiso 1 1 calc R U . . .
C13 C -0.0989(2) 0.2230(2) 0.46250(15) 0.0186(5) Uani 1 1 d . . . . .
H13A H -0.137554 0.212231 0.512967 0.022 Uiso 1 1 calc R U . . .
H13B H -0.090603 0.129919 0.438159 0.022 Uiso 1 1 calc R U . . .
C14 C 0.1267(2) 0.2243(2) 0.56816(14) 0.0181(5) Uani 1 1 d . . . . .
H14A H 0.141246 0.126025 0.554971 0.022 Uiso 1 1 calc R U . . .
H14B H 0.083587 0.226250 0.617002 0.022 Uiso 1 1 calc R U . . .
C15 C 0.2628(2) 0.2983(2) 0.59582(15) 0.0205(5) Uani 1 1 d . . . . .
H15A H 0.326219 0.239537 0.639145 0.025 Uiso 1 1 calc R U . . .
H15B H 0.299106 0.306414 0.544173 0.025 Uiso 1 1 calc R U . . .
Li1 Li 0.5120(4) 0.8182(4) 0.5717(2) 0.0128(7) Uani 1 1 d . . . . .
N1 N 0.05842(17) 0.53000(18) 0.38397(11) 0.0112(3) Uani 1 1 d . . . . .
N2 N 0.40503(18) 0.75545(18) 0.45223(11) 0.0135(3) Uani 1 1 d . . . . .
N3 N 0.57990(18) 0.65373(18) 0.64871(11) 0.0133(4) Uani 1 1 d . . . . .
N4 N 0.44970(19) 0.90482(19) 0.23196(12) 0.0166(4) Uani 1 1 d . . . . .
N11 N -0.19766(17) 0.45309(18) 0.43117(11) 0.0128(3) Uani 1 1 d . . . . .
H11 H -0.253348 0.445671 0.473963 0.015 Uiso 1 1 calc R U . . .
N12 N 0.03562(17) 0.28975(17) 0.49068(11) 0.0121(3) Uani 1 1 d . . . . .
H12 H 0.078996 0.278208 0.441693 0.015 Uiso 1 1 calc R U . . .
O1 O 0.40051(17) 0.95934(17) 0.60533(11) 0.0166(3) Uani 1 1 d . . . . .
H1A H 0.372(3) 1.009(3) 0.5694(19) 0.020 Uiso 1 1 d . U . . .
H1B H 0.433(3) 1.004(3) 0.6471(18) 0.020 Uiso 1 1 d . U . . .
O2 O 0.67465(17) 0.92750(17) 0.56831(10) 0.0164(3) Uani 1 1 d . . . . .
H2A H 0.671(3) 1.004(3) 0.5834(17) 0.020 Uiso 1 1 d . U . . .
H2B H 0.739(3) 0.896(3) 0.6009(18) 0.020 Uiso 1 1 d . U . . .
O3 O 0.90599(17) 0.81650(18) 0.67521(10) 0.0174(3) Uani 1 1 d . . . . .
H3A H 0.900(3) 0.771(3) 0.7113(18) 0.021 Uiso 1 1 d . U . . .
H3B H 0.936(3) 0.886(3) 0.6987(18) 0.021 Uiso 1 1 d . U . . .

loop_
_atom_site_aniso_label
_atom_site_aniso_U_11
_atom_site_aniso_U_22
_atom_site_aniso_U_33
_atom_site_aniso_U_23
_atom_site_aniso_U_13
_atom_site_aniso_U_12
Nb1 0.00639(12) 0.00457(11) 0.00388(11) 0.000 0.00158(8) 0.000
Ni1 0.00871(18) 0.00780(17) 0.00757(17) 0.00017(12) 0.00421(13) -0.00024(13)
C1 0.0123(10) 0.0062(9) 0.0097(9) -0.0013(7) 0.0012(7) 0.0007(7)
C2 0.0115(9) 0.0075(9) 0.0112(9) 0.0019(7) 0.0045(7) 0.0003(7)
C3 0.0105(9) 0.0136(10) 0.0055(9) -0.0030(7) 0.0031(7) -0.0021(7)
C4 0.0147(10) 0.0125(10) 0.0062(9) -0.0011(7) 0.0028(7) 0.0013(8)
C11 0.0132(10) 0.0257(12) 0.0130(10) 0.0023(9) 0.0011(8) 0.0026(9)
C12 0.0162(11) 0.0204(11) 0.0182(11) -0.0071(9) 0.0054(8) -0.0087(9)
C13 0.0247(12) 0.0099(10) 0.0249(12) -0.0032(8) 0.0132(9) -0.0054(8)
C14 0.0213(11) 0.0136(11) 0.0214(11) 0.0061(8) 0.0094(9) 0.0073(8)
C15 0.0181(11) 0.0230(12) 0.0212(11) 0.0061(9) 0.0064(9) 0.0099(9)
Li1 0.0157(18) 0.0104(16) 0.0106(16) 0.0003(13) 0.0005(13) 0.0021(13)
N1 0.0120(8) 0.0116(8) 0.0108(8) -0.0002(6) 0.0042(7) 0.0010(6)
N2 0.0159(9) 0.0128(9) 0.0111(8) 0.0001(7) 0.0027(7) 0.0002(7)
N3 0.0167(9) 0.0110(9) 0.0115(8) 0.0014(6) 0.0029(7) 0.0012(7)
N4 0.0193(10) 0.0145(9) 0.0163(9) -0.0003(7) 0.0051(7) -0.0044(7)
N11 0.0117(8) 0.0163(9) 0.0120(8) -0.0011(7) 0.0056(7) -0.0011(7)
N12 0.0142(9) 0.0081(8) 0.0163(9) 0.0005(6) 0.0081(7) -0.0028(6)
O1 0.0218(9) 0.0135(8) 0.0135(8) -0.0009(6) 0.0027(6) 0.0029(6)
O2 0.0172(8) 0.0122(8) 0.0171(8) -0.0002(6) 0.0001(6) 0.0009(6)
O3 0.0231(9) 0.0140(8) 0.0147(8) -0.0001(6) 0.0044(6) -0.0022(7)

loop_
_atom_type_symbol
_atom_type_description
_atom_type_scat_dispersion_real
_atom_type_scat_dispersion_imag
_atom_type_scat_source
C C 0.0033 0.0016 'International Tables Vol C Tables 4.2.6.8 and 6.1.1.4'
H H 0.0000 0.0000 'International Tables Vol C Tables 4.2.6.8 and 6.1.1.4'
Li Li -0.0003 0.0001 'International Tables Vol C Tables 4.2.6.8 and 6.1.1.4'
N N 0.0061 0.0033 'International Tables Vol C Tables 4.2.6.8 and 6.1.1.4'
Nb Nb -2.0727 0.6215 'International Tables Vol C Tables 4.2.6.8 and 6.1.1.4'
Ni Ni 0.3393 1.1124 'International Tables Vol C Tables 4.2.6.8 and 6.1.1.4'
O O 0.0106 0.0060 'International Tables Vol C Tables 4.2.6.8 and 6.1.1.4'

loop_
_geom_angle_atom_site_label_1
_geom_angle_atom_site_label_2
_geom_angle_atom_site_label_3
_geom_angle
_geom_angle_site_symmetry_1
_geom_angle_site_symmetry_3
_geom_angle_publ_flag
C1 Nb1 C1 144.23(10) . 2 ?
C1 Nb1 C4 73.16(7) . 2 ?
C1 Nb1 C4 139.94(7) 2 2 ?
C1 Nb1 C4 139.94(7) . . ?
C1 Nb1 C4 73.16(7) 2 . ?
C4 Nb1 C4 78.47(10) 2 . ?
C1 Nb1 C2 74.83(7) . . ?
C1 Nb1 C2 118.12(7) 2 . ?
C4 Nb1 C2 77.50(7) 2 . ?
C4 Nb1 C2 71.81(7) . . ?
C1 Nb1 C2 118.12(7) . 2 ?
C1 Nb1 C2 74.83(7) 2 2 ?
C4 Nb1 C2 71.81(7) 2 2 ?
C4 Nb1 C2 77.50(7) . 2 ?
C2 Nb1 C2 140.10(10) . 2 ?
C1 Nb1 C3 74.55(7) . 4_565 ?
C1 Nb1 C3 77.42(7) 2 4_565 ?
C4 Nb1 C3 114.15(7) 2 4_565 ?
C4 Nb1 C3 144.30(7) . 4_565 ?
C2 Nb1 C3 141.84(7) . 4_565 ?
C2 Nb1 C3 75.62(7) 2 4_565 ?
C1 Nb1 C3 77.42(7) . 3_666 ?
C1 Nb1 C3 74.55(7) 2 3_666 ?
C4 Nb1 C3 144.30(7) 2 3_666 ?
C4 Nb1 C3 114.14(7) . 3_666 ?
C2 Nb1 C3 75.63(7) . 3_666 ?
C2 Nb1 C3 141.84(7) 2 3_666 ?
C3 Nb1 C3 75.94(10) 4_565 3_666 ?
N12 Ni1 N12 180.0 3_566 . ?
N12 Ni1 N11 94.84(7) 3_566 . ?
N12 Ni1 N11 85.16(7) . . ?
N12 Ni1 N11 85.16(7) 3_566 3_566 ?
N12 Ni1 N11 94.84(7) . 3_566 ?
N11 Ni1 N11 180.0 . 3_566 ?
N12 Ni1 N1 88.57(7) 3_566 3_566 ?
N12 Ni1 N1 91.42(7) . 3_566 ?
N11 Ni1 N1 88.07(7) . 3_566 ?
N11 Ni1 N1 91.93(7) 3_566 3_566 ?
N12 Ni1 N1 91.43(7) 3_566 . ?
N12 Ni1 N1 88.58(7) . . ?
N11 Ni1 N1 91.93(7) . . ?
N11 Ni1 N1 88.07(7) 3_566 . ?
N1 Ni1 N1 180.0 3_566 . ?
N1 C1 Nb1 174.55(17) . . ?
N2 C2 Nb1 177.64(17) . . ?
N3 C3 Nb1 175.99(17) . 3_666 ?
N4 C4 Nb1 177.09(17) . . ?
N11 C11 C15 112.53(17) . 3_566 ?
N11 C12 C13 108.59(17) . . ?
N12 C13 C12 108.36(17) . . ?
N12 C14 C15 111.65(17) . . ?
C11 C15 C14 115.67(18) 3_566 . ?
O1 Li1 O2 101.33(17) . . ?
O1 Li1 N3 121.27(19) . . ?
O2 Li1 N3 106.09(17) . . ?
O1 Li1 N2 104.83(17) . . ?
O2 Li1 N2 112.64(18) . . ?
N3 Li1 N2 110.49(18) . . ?
C1 N1 Ni1 162.33(16) . . ?
C2 N2 Li1 173.3(2) . . ?
C3 N3 Li1 165.8(2) . . ?
C11 N11 C12 112.99(17) . . ?
C11 N11 Ni1 114.05(13) . . ?
C12 N11 Ni1 105.25(13) . . ?
C14 N12 C13 113.56(17) . . ?
C14 N12 Ni1 116.33(13) . . ?
C13 N12 Ni1 106.19(13) . . ?

loop_
_geom_bond_atom_site_label_1
_geom_bond_atom_site_label_2
_geom_bond_distance
_geom_bond_site_symmetry_2
_geom_bond_publ_flag
Nb1 C1 2.252(2) . ?
Nb1 C1 2.252(2) 2 ?
Nb1 C4 2.253(2) 2 ?
Nb1 C4 2.253(2) . ?
Nb1 C2 2.256(2) . ?
Nb1 C2 2.256(2) 2 ?
Nb1 C3 2.262(2) 4_565 ?
Nb1 C3 2.262(2) 3_666 ?
Ni1 N12 2.0718(17) 3_566 ?
Ni1 N12 2.0718(17) . ?
Ni1 N11 2.0823(17) . ?
Ni1 N11 2.0823(17) 3_566 ?
Ni1 N1 2.1044(17) 3_566 ?
Ni1 N1 2.1044(17) . ?
C1 N1 1.150(3) . ?
C2 N2 1.150(3) . ?
C3 N3 1.153(3) . ?
C4 N4 1.153(3) . ?
C11 N11 1.476(3) . ?
C11 C15 1.523(3) 3_566 ?
C12 N11 1.478(3) . ?
C12 C13 1.520(3) . ?
C13 N12 1.480(3) . ?
C14 N12 1.475(3) . ?
C14 C15 1.526(3) . ?
Li1 O1 1.942(4) . ?
Li1 O2 1.986(4) . ?
Li1 N3 2.011(4) . ?
Li1 N2 2.017(4) . ?
